data_7225572
loop_
_publ_author_name
'Gao, Heng Ya'
'Zhang, Le'
'Yan, Chang Sheng'
'Meng, Li Na'
'Li, Jian Qiang'
'Meng, Pan Pan'
'Gong, Le Le'
'Luo, Feng'

_publ_section_title
;
 In situ identification and absolute separation of small molecules by
 single crystal X-ray diffraction in metal--organic frameworks
;
_journal_issue 29
_journal_name_full CrystEngComm
_journal_page_first 5429
_journal_paper_doi 10.1039/C6CE01085G
_journal_volume 18
_journal_year 2016
_chemical_formula_sum 'C56 H58 Mn3 N10 O18'
_chemical_formula_weight 1323.94
_space_group_crystal_system triclinic
_space_group_IT_number 2
_space_group_name_Hall '-P 1'
_space_group_name_H-M_alt 'P -1'
_symmetry_space_group_name_Hall '-P 1'
_symmetry_space_group_name_H-M 'P -1'
_atom_sites_solution_hydrogens mixed
_audit_creation_method SHELXL-2014/7
_audit_update_record
;
2016-06-06 deposited with the CCDC.
2016-06-16 downloaded from the CCDC.
;
_cell_angle_alpha 102.219(6)
_cell_angle_beta 92.044(7)
_cell_angle_gamma 109.964(6)
_cell_formula_units_Z 1
_cell_length_a 11.248(2)
_cell_length_b 12.241(2)
_cell_length_c 12.431(3)
_cell_measurement_reflns_used 9927
_cell_measurement_temperature 296(2)
_cell_measurement_theta_max 27.39
_cell_measurement_theta_min 2.17
_cell_volume 1561.4(5)
_computing_cell_refinement 'Bruker SMART'
_computing_data_collection 'Bruker SMART'
_computing_data_reduction 'Bruker SAINT'
_computing_structure_refinement 'SHELXL-2014/7 (Sheldrick, 2014)'
_computing_structure_solution 'SHELXL-2014/7 (Sheldrick, 2014)'
_diffrn_ambient_temperature 296(2)
_diffrn_measured_fraction_theta_full 0.993
_diffrn_measured_fraction_theta_max 0.993
_diffrn_measurement_device_type 'CCD area detector'
_diffrn_measurement_method 'phi and omega scans'
_diffrn_radiation_type MoK\a
_diffrn_radiation_wavelength 0.71073
_diffrn_reflns_av_R_equivalents 0.0313
_diffrn_reflns_av_unetI/netI 0.0275
_diffrn_reflns_Laue_measured_fraction_full 0.993
_diffrn_reflns_Laue_measured_fraction_max 0.993
_diffrn_reflns_limit_h_max 13
_diffrn_reflns_limit_h_min -13
_diffrn_reflns_limit_k_max 14
_diffrn_reflns_limit_k_min -14
_diffrn_reflns_limit_l_max 14
_diffrn_reflns_limit_l_min -14
_diffrn_reflns_number 21636
_diffrn_reflns_point_group_measured_fraction_full 0.993
_diffrn_reflns_point_group_measured_fraction_max 0.993
_diffrn_reflns_theta_full 24.999
_diffrn_reflns_theta_max 24.999
_diffrn_reflns_theta_min 1.688
_exptl_absorpt_coefficient_mu 0.674
_exptl_absorpt_correction_T_max 0.8883
_exptl_absorpt_correction_T_min 0.8770
_exptl_absorpt_correction_type multi-scan
_exptl_crystal_colour Yellow
_exptl_crystal_density_diffrn 1.408
_exptl_crystal_description Block
_exptl_crystal_F_000 683
_exptl_crystal_size_max 0.200
_exptl_crystal_size_mid 0.200
_exptl_crystal_size_min 0.180
_refine_diff_density_max 0.765
_refine_diff_density_min -0.578
_refine_diff_density_rms 0.078
_refine_ls_extinction_method none
_refine_ls_goodness_of_fit_ref 1.064
_refine_ls_hydrogen_treatment constr
_refine_ls_matrix_type full
_refine_ls_number_parameters 398
_refine_ls_number_reflns 5464
_refine_ls_number_restraints 13
_refine_ls_restrained_S_all 1.066
_refine_ls_R_factor_all 0.0595
_refine_ls_R_factor_gt 0.0519
_refine_ls_shift/su_max 0.018
_refine_ls_shift/su_mean 0.000
_refine_ls_structure_factor_coef Fsqd
_refine_ls_weighting_details 'w=1/[\s^2^(Fo^2^)+(0.0785P)^2^+2.6528P] where P=(Fo^2^+2Fc^2^)/3'
_refine_ls_weighting_scheme calc
_refine_ls_wR_factor_gt 0.1488
_refine_ls_wR_factor_ref 0.1580
_reflns_Friedel_coverage 0.000
_reflns_number_gt 4742
_reflns_number_total 5464
_reflns_threshold_expression 'I > 2\s(I)'
_cod_data_source_file c6ce01085g2.cif
_cod_data_source_block CH3OH
_cod_depositor_comments
;
The following automatic conversions were performed:

'_exptl_absorpt_correction_type' value 'Multi-scan' changed to
'multi-scan' according to
/usr/data/users/saulius/crontab/automatic-downloads/rss-feeds/RSC/lib/dictionaries/cif_core.dic
dictionary named 'cif_core.dic' version 2.4.2 from 2011-04-26.

Automatic conversion script
Id: cif_fix_values 4268 2015-11-12 08:31:59Z antanas 

 Adding full bibliography for 7225572--7225575.cif.
;
_cod_database_code 7225572
_shelx_shelxl_version_number 2014/7
_shelx_space_group_comment
;
The symmetry employed for this shelxl refinement is uniquely defined
by the following loop, which should always be used as a source of
symmetry information in preference to the above space-group names.
They are only intended as comments.
;
_shelx_estimated_absorpt_t_min 0.877
_shelx_estimated_absorpt_t_max 0.888

loop_
_space_group_symop_operation_xyz
'x, y, z'
'-x, -y, -z'

loop_
_atom_site_label
_atom_site_type_symbol
_atom_site_fract_x
_atom_site_fract_y
_atom_site_fract_z
_atom_site_U_iso_or_equiv
_atom_site_adp_type
_atom_site_occupancy
_atom_site_site_symmetry_order
_atom_site_calc_flag
_atom_site_refinement_flags_posn
_atom_site_refinement_flags_adp
_atom_site_refinement_flags_occupancy
C1 C 0.2597(3) 0.4597(3) 0.6951(3) 0.0353(8) Uani 1 1 d . . .
H1 H 0.1781 0.4626 0.6939 0.042 Uiso 1 1 calc R U .
C2 C 0.4281(4) 0.4184(4) 0.5997(3) 0.0464(9) Uani 1 1 d . . .
H2 H 0.4584 0.3924 0.5342 0.056 Uiso 1 1 calc R U .
C3 C 0.1136(3) 0.5880(3) 1.1745(3) 0.0377(8) Uani 1 1 d . . .
C4 C -0.4950(4) 0.0920(4) 0.1327(3) 0.0456(9) Uani 1 1 d . . .
C5 C 0.1675(4) 0.5571(3) 1.0800(3) 0.0385(8) Uani 1 1 d . . .
H5 H 0.2035 0.4983 1.0739 0.046 Uiso 1 1 calc R U .
C6 C 0.3383(4) 0.4952(4) 0.7943(3) 0.0419(9) Uani 1 1 d . . .
C7 C 0.3048(3) 0.4198(3) 0.5977(3) 0.0361(8) Uani 1 1 d . . .
C8 C -0.4225(4) 0.2489(4) 0.3380(3) 0.0486(10) Uani 1 1 d . . .
H8 H -0.3982 0.3025 0.4070 0.058 Uiso 1 1 calc R U .
C9 C -0.3670(3) 0.1449(3) 0.1734(3) 0.0390(8) Uani 1 1 d . . .
H9 H -0.3061 0.1276 0.1313 0.047 Uiso 1 1 calc R U .
C10 C 0.0623(4) 0.6774(4) 1.1831(3) 0.0489(10) Uani 1 1 d . . .
H10 H 0.0274 0.7002 1.2470 0.059 Uiso 1 1 calc R U .
C11 C -0.1916(3) 0.2804(3) 0.3208(3) 0.0357(8) Uani 1 1 d . . .
C12 C -0.5863(4) 0.1170(4) 0.1955(4) 0.0586(12) Uani 1 1 d . . .
H12 H -0.6722 0.0803 0.1685 0.070 Uiso 1 1 calc R U .
C13 C 0.1046(3) 0.5199(3) 1.2639(3) 0.0354(8) Uani 1 1 d . . .
C14 C 0.4593(4) 0.4905(5) 0.7969(3) 0.0556(11) Uani 1 1 d . . .
H14 H 0.5093 0.5107 0.8643 0.067 Uiso 1 1 calc R U .
C15 C 0.2193(3) 0.3723(3) 0.4907(3) 0.0339(7) Uani 1 1 d . . .
C16 C -0.5497(4) 0.1954(5) 0.2971(4) 0.0623(13) Uani 1 1 d . . .
H16 H -0.6108 0.2129 0.3388 0.075 Uiso 1 1 calc R U .
C17 C -0.3300(3) 0.2232(3) 0.2767(3) 0.0364(8) Uani 1 1 d . . .
C18 C 0.1680(4) 0.6136(4) 0.9944(3) 0.0414(8) Uani 1 1 d . . .
C19 C 0.0630(5) 0.7329(4) 1.0966(4) 0.0596(12) Uani 1 1 d . . .
H19 H 0.0291 0.7932 1.1029 0.072 Uiso 1 1 calc R U .
C20 C 0.5057(4) 0.4559(5) 0.6995(4) 0.0599(12) Uani 1 1 d . . .
H20 H 0.5891 0.4577 0.7008 0.072 Uiso 1 1 calc R U .
C21 C 0.2039(5) 0.2332(4) 0.0901(4) 0.0611(12) Uani 1 1 d . . .
H21 H 0.2511 0.3141 0.1177 0.073 Uiso 1 1 calc R U .
C22 C 0.1630(6) 0.0557(5) -0.0535(4) 0.0781(16) Uani 1 1 d . . .
H22A H 0.1252 0.0163 0.0025 0.117 Uiso 1 1 calc R U .
H22B H 0.2217 0.0205 -0.0858 0.117 Uiso 1 1 calc R U .
H22C H 0.0976 0.0468 -0.1099 0.117 Uiso 1 1 calc R U .
C23 C 0.3331(9) 0.2448(7) -0.0605(6) 0.137(4) Uani 1 1 d . . .
H23A H 0.3718 0.3261 -0.0184 0.206 Uiso 1 1 calc R U .
H23B H 0.3001 0.2437 -0.1332 0.206 Uiso 1 1 calc R U .
H23C H 0.3957 0.2073 -0.0667 0.206 Uiso 1 1 calc R U .
C24 C -0.0801(10) 0.0680(8) 0.3846(9) 0.134(3) Uani 1 1 d . . .
H24 H -0.1161 0.1236 0.4156 0.160 Uiso 1 1 calc R U .
C25 C -0.2500(12) -0.0935(14) 0.4406(15) 0.249(9) Uani 1 1 d . . .
H25A H -0.2583 -0.0286 0.4948 0.373 Uiso 1 1 calc R U .
H25B H -0.2470 -0.1553 0.4758 0.373 Uiso 1 1 calc R U .
H25C H -0.3216 -0.1251 0.3843 0.373 Uiso 1 1 calc R U .
C26 C -0.0736(11) -0.1351(8) 0.3499(9) 0.156(4) Uani 1 1 d . . .
H26A H -0.0631 -0.1764 0.4050 0.233 Uiso 1 1 calc R U .
H26B H 0.0084 -0.0905 0.3320 0.233 Uiso 1 1 calc R U .
H26C H -0.1232 -0.1921 0.2845 0.233 Uiso 1 1 calc R U .
C27 C 0.1135(4) 0.6994(4) 1.0015(3) 0.0535(11) Uani 1 1 d . . .
H27 H 0.1109 0.7345 0.9425 0.064 Uiso 1 1 calc R U .
C28 C 0.616(2) 0.149(3) 0.644(2) 0.407(18) Uani 1 1 d D U .
H28A H 0.6365 0.1129 0.7004 0.610 Uiso 1 1 d R U .
H28B H 0.5399 0.0940 0.5980 0.610 Uiso 1 1 d R U .
H28C H 0.6020 0.2208 0.6790 0.610 Uiso 1 1 d R U .
Mn1 Mn 0.0000 0.5000 0.5000 0.02668(19) Uani 1 2 d S . P
Mn2 Mn 0.07727(5) 0.27431(5) 0.29948(4) 0.03433(18) Uani 1 1 d . . .
N1 N 0.2985(3) 0.5351(3) 0.8991(2) 0.0460(8) Uani 1 1 d . . .
N2 N -0.5415(3) 0.0114(3) 0.0264(3) 0.0534(9) Uani 1 1 d . . .
N3 N 0.2149(3) 0.5801(3) 0.8916(2) 0.0447(8) Uani 1 1 d . . .
N4 N 0.2294(4) 0.1799(4) -0.0047(3) 0.0643(10) Uani 1 1 d . . .
N5 N -0.1396(8) -0.0525(7) 0.3932(7) 0.137(3) Uani 1 1 d . U .
O1 O 0.2572(3) 0.3232(3) 0.4069(2) 0.0478(7) Uani 1 1 d . . .
O2 O 0.1091(2) 0.3777(2) 0.48601(18) 0.0359(5) Uani 1 1 d . . .
O3 O 0.0115(4) 0.1008(3) 0.3407(3) 0.0756(10) Uani 1 1 d . . .
O4 O 0.1225(3) 0.1843(3) 0.1449(2) 0.0568(8) Uani 1 1 d . . .
O5 O 0.1428(3) 0.4342(2) 1.2452(2) 0.0428(6) Uani 1 1 d . . .
O6 O 0.0589(3) 0.5546(2) 1.3492(2) 0.0450(6) Uani 1 1 d . . .
O7 O -0.1151(2) 0.2469(3) 0.2638(2) 0.0459(6) Uani 1 1 d . . .
O8 O -0.1631(2) 0.3545(2) 0.4117(2) 0.0463(6) Uani 1 1 d . . .
O9 O 0.7290(17) 0.1780(9) 0.5705(9) 0.314(9) Uani 1 1 d D . .

loop_
_atom_site_aniso_label
_atom_site_aniso_U_11
_atom_site_aniso_U_22
_atom_site_aniso_U_33
_atom_site_aniso_U_23
_atom_site_aniso_U_13
_atom_site_aniso_U_12
C1 0.0377(19) 0.040(2) 0.0276(17) 0.0102(14) 0.0058(14) 0.0120(15)
C2 0.038(2) 0.063(3) 0.037(2) 0.0101(18) 0.0088(16) 0.0171(18)
C3 0.043(2) 0.040(2) 0.0270(17) 0.0081(15) 0.0067(14) 0.0116(16)
C4 0.0351(19) 0.053(2) 0.036(2) -0.0109(17) -0.0042(15) 0.0140(17)
C5 0.047(2) 0.042(2) 0.0249(17) 0.0072(15) 0.0070(15) 0.0143(17)
C6 0.042(2) 0.053(2) 0.0259(18) 0.0107(16) 0.0058(15) 0.0105(17)
C7 0.0381(19) 0.042(2) 0.0263(17) 0.0075(15) 0.0048(14) 0.0119(16)
C8 0.045(2) 0.053(2) 0.034(2) -0.0116(17) 0.0015(16) 0.0151(19)
C9 0.0347(18) 0.043(2) 0.0331(19) -0.0047(15) -0.0010(14) 0.0141(16)
C10 0.066(3) 0.054(2) 0.034(2) 0.0135(18) 0.0177(18) 0.028(2)
C11 0.0367(18) 0.0337(18) 0.0293(18) 0.0056(15) -0.0014(14) 0.0052(15)
C12 0.036(2) 0.077(3) 0.048(2) -0.013(2) -0.0033(18) 0.019(2)
C13 0.0376(18) 0.042(2) 0.0215(17) 0.0064(14) 0.0049(13) 0.0092(16)
C14 0.039(2) 0.087(3) 0.031(2) 0.012(2) 0.0002(16) 0.013(2)
C15 0.0392(19) 0.0381(19) 0.0251(17) 0.0086(14) 0.0064(14) 0.0139(15)
C16 0.042(2) 0.082(3) 0.053(3) -0.013(2) 0.0081(19) 0.027(2)
C17 0.0369(19) 0.0370(19) 0.0280(17) -0.0006(14) -0.0022(14) 0.0098(15)
C18 0.050(2) 0.047(2) 0.0243(17) 0.0095(15) 0.0067(15) 0.0126(17)
C19 0.086(3) 0.065(3) 0.047(2) 0.022(2) 0.016(2) 0.044(3)
C20 0.031(2) 0.099(4) 0.046(2) 0.015(2) 0.0033(17) 0.020(2)
C21 0.073(3) 0.054(3) 0.048(3) -0.003(2) 0.015(2) 0.021(2)
C22 0.087(4) 0.084(4) 0.052(3) -0.017(3) 0.010(3) 0.036(3)
C23 0.171(8) 0.111(6) 0.099(5) 0.011(4) 0.085(6) 0.014(5)
C24 0.155(8) 0.097(6) 0.179(9) 0.080(6) 0.020(7) 0.056(6)
C25 0.177(11) 0.242(15) 0.42(2) 0.232(17) 0.164(14) 0.090(11)
C26 0.233(12) 0.091(6) 0.152(9) 0.021(6) 0.011(8) 0.075(7)
C27 0.069(3) 0.064(3) 0.034(2) 0.0229(19) 0.0105(19) 0.026(2)
C28 0.39(2) 0.37(2) 0.44(2) 0.071(18) 0.033(17) 0.132(17)
Mn1 0.0292(4) 0.0303(4) 0.0160(3) 0.0006(3) 0.0024(2) 0.0080(3)
Mn2 0.0372(3) 0.0389(3) 0.0255(3) 0.0028(2) 0.0033(2) 0.0148(2)
N1 0.0431(18) 0.065(2) 0.0238(15) 0.0103(14) 0.0055(13) 0.0122(16)
N2 0.0379(18) 0.068(2) 0.0377(18) -0.0164(16) -0.0054(13) 0.0172(16)
N3 0.055(2) 0.050(2) 0.0247(15) 0.0113(14) 0.0102(14) 0.0118(16)
N4 0.080(3) 0.068(3) 0.046(2) 0.0050(18) 0.0220(19) 0.030(2)
N5 0.147(5) 0.125(5) 0.153(6) 0.070(5) 0.029(5) 0.041(4)
O1 0.0492(15) 0.0720(19) 0.0269(13) 0.0011(12) 0.0056(11) 0.0338(14)
O2 0.0378(13) 0.0448(14) 0.0267(12) 0.0041(10) 0.0035(10) 0.0194(11)
O3 0.085(3) 0.054(2) 0.092(3) 0.0319(19) 0.020(2) 0.0196(19)
O4 0.0617(19) 0.0556(18) 0.0455(17) -0.0042(14) 0.0144(14) 0.0205(15)
O5 0.0533(16) 0.0473(15) 0.0357(14) 0.0164(12) 0.0150(12) 0.0230(13)
O6 0.0606(17) 0.0520(16) 0.0274(13) 0.0129(11) 0.0174(12) 0.0231(13)
O7 0.0343(13) 0.0579(17) 0.0367(14) -0.0011(12) -0.0024(11) 0.0136(12)
O8 0.0402(14) 0.0464(16) 0.0335(14) -0.0063(12) -0.0045(11) 0.0024(12)
O9 0.51(2) 0.153(8) 0.191(10) 0.045(7) -0.087(12) 0.014(11)

loop_
_atom_type_symbol
_atom_type_description
_atom_type_scat_dispersion_real
_atom_type_scat_dispersion_imag
_atom_type_scat_source
C C 0.0033 0.0016 'International Tables Vol C Tables 4.2.6.8 and 6.1.1.4'
H H 0.0000 0.0000 'International Tables Vol C Tables 4.2.6.8 and 6.1.1.4'
O O 0.0106 0.0060 'International Tables Vol C Tables 4.2.6.8 and 6.1.1.4'
N N 0.0061 0.0033 'International Tables Vol C Tables 4.2.6.8 and 6.1.1.4'
Mn Mn 0.3368 0.7283 'International Tables Vol C Tables 4.2.6.8 and 6.1.1.4'

loop_
_geom_angle_atom_site_label_1
_geom_angle_atom_site_label_2
_geom_angle_atom_site_label_3
_geom_angle
_geom_angle_site_symmetry_1
_geom_angle_site_symmetry_3
C7 C1 C6 118.8(3) . .
C7 C1 H1 120.6 . .
C6 C1 H1 120.6 . .
C20 C2 C7 119.9(4) . .
C20 C2 H2 120.0 . .
C7 C2 H2 120.0 . .
C5 C3 C10 119.2(3) . .
C5 C3 C13 119.8(3) . .
C10 C3 C13 120.9(3) . .
C9 C4 C12 120.2(3) . .
C9 C4 N2 123.6(3) . .
C12 C4 N2 116.2(3) . .
C3 C5 C18 120.1(4) . .
C3 C5 H5 120.0 . .
C18 C5 H5 120.0 . .
C14 C6 C1 121.0(3) . .
C14 C6 N1 116.4(3) . .
C1 C6 N1 122.6(3) . .
C1 C7 C2 120.3(3) . .
C1 C7 C15 120.2(3) . .
C2 C7 C15 119.5(3) . .
C16 C8 C17 120.5(4) . .
C16 C8 H8 119.7 . .
C17 C8 H8 119.7 . .
C17 C9 C4 119.9(3) . .
C17 C9 H9 120.0 . .
C4 C9 H9 120.0 . .
C19 C10 C3 120.1(4) . .
C19 C10 H10 120.0 . .
C3 C10 H10 120.0 . .
O8 C11 O7 125.8(3) . .
O8 C11 C17 117.2(3) . .
O7 C11 C17 116.9(3) . .
C16 C12 C4 119.9(4) . .
C16 C12 H12 120.0 . .
C4 C12 H12 120.0 . .
O5 C13 O6 126.3(3) . .
O5 C13 C3 116.8(3) . .
O6 C13 C3 116.9(3) . .
C20 C14 C6 120.0(4) . .
C20 C14 H14 120.0 . .
C6 C14 H14 120.0 . .
O1 C15 O2 120.7(3) . .
O1 C15 C7 118.7(3) . .
O2 C15 C7 120.5(3) . .
O1 C15 Mn2 57.29(18) . .
O2 C15 Mn2 63.45(17) . .
C7 C15 Mn2 175.1(3) . .
C12 C16 C8 120.2(4) . .
C12 C16 H16 119.9 . .
C8 C16 H16 119.9 . .
C9 C17 C8 119.2(3) . .
C9 C17 C11 119.9(3) . .
C8 C17 C11 120.9(3) . .
C27 C18 C5 120.6(3) . .
C27 C18 N3 116.6(3) . .
C5 C18 N3 122.6(4) . .
C27 C19 C10 120.4(4) . .
C27 C19 H19 119.8 . .
C10 C19 H19 119.8 . .
C14 C20 C2 119.9(4) . .
C14 C20 H20 120.0 . .
C2 C20 H20 120.0 . .
O4 C21 N4 124.9(5) . .
O4 C21 H21 117.5 . .
N4 C21 H21 117.5 . .
N4 C22 H22A 109.5 . .
N4 C22 H22B 109.5 . .
H22A C22 H22B 109.5 . .
N4 C22 H22C 109.5 . .
H22A C22 H22C 109.5 . .
H22B C22 H22C 109.5 . .
N4 C23 H23A 109.5 . .
N4 C23 H23B 109.5 . .
H23A C23 H23B 109.5 . .
N4 C23 H23C 109.5 . .
H23A C23 H23C 109.5 . .
H23B C23 H23C 109.5 . .
O3 C24 N5 123.8(9) . .
O3 C24 H24 118.1 . .
N5 C24 H24 118.1 . .
N5 C25 H25A 109.5 . .
N5 C25 H25B 109.5 . .
H25A C25 H25B 109.5 . .
N5 C25 H25C 109.5 . .
H25A C25 H25C 109.5 . .
H25B C25 H25C 109.5 . .
N5 C26 H26A 109.5 . .
N5 C26 H26B 109.5 . .
H26A C26 H26B 109.5 . .
N5 C26 H26C 109.5 . .
H26A C26 H26C 109.5 . .
H26B C26 H26C 109.5 . .
C19 C27 C18 119.5(4) . .
C19 C27 H27 120.2 . .
C18 C27 H27 120.2 . .
O9 C28 H28A 109.2 . .
O9 C28 H28B 108.8 . .
H28A C28 H28B 109.5 . .
O9 C28 H28C 110.4 . .
H28A C28 H28C 109.5 . .
H28B C28 H28C 109.5 . .
O8 Mn1 O8 180.00(12) 2_566 .
O8 Mn1 O6 92.16(11) 2_566 2_567
O8 Mn1 O6 87.84(11) . 2_567
O8 Mn1 O6 87.84(11) 2_566 1_554
O8 Mn1 O6 92.16(10) . 1_554
O6 Mn1 O6 180.0 2_567 1_554
O8 Mn1 O2 90.45(10) 2_566 .
O8 Mn1 O2 89.55(10) . .
O6 Mn1 O2 86.59(9) 2_567 .
O6 Mn1 O2 93.41(9) 1_554 .
O8 Mn1 O2 89.55(10) 2_566 2_566
O8 Mn1 O2 90.45(10) . 2_566
O6 Mn1 O2 93.41(9) 2_567 2_566
O6 Mn1 O2 86.59(9) 1_554 2_566
O2 Mn1 O2 180.0 . 2_566
O7 Mn2 O5 94.26(11) . 1_554
O7 Mn2 O4 102.91(11) . .
O5 Mn2 O4 88.06(11) 1_554 .
O7 Mn2 O3 86.25(14) . .
O5 Mn2 O3 174.83(13) 1_554 .
O4 Mn2 O3 86.81(14) . .
O7 Mn2 O1 155.92(10) . .
O5 Mn2 O1 92.40(11) 1_554 .
O4 Mn2 O1 100.42(11) . .
O3 Mn2 O1 89.18(14) . .
O7 Mn2 O2 99.23(9) . .
O5 Mn2 O2 92.47(10) 1_554 .
O4 Mn2 O2 157.76(10) . .
O3 Mn2 O2 92.53(13) . .
O1 Mn2 O2 57.34(9) . .
O7 Mn2 C15 127.84(10) . .
O5 Mn2 C15 92.97(11) 1_554 .
O4 Mn2 C15 128.93(11) . .
O3 Mn2 C15 90.77(13) . .
O1 Mn2 C15 28.51(10) . .
O2 Mn2 C15 28.83(9) . .
N3 N1 C6 113.3(3) . .
N2 N2 C4 114.7(4) 2_455 .
N1 N3 C18 114.2(3) . .
C21 N4 C22 121.7(4) . .
C21 N4 C23 120.6(5) . .
C22 N4 C23 117.6(5) . .
C25 N5 C24 124.4(10) . .
C25 N5 C26 119.7(9) . .
C24 N5 C26 115.9(8) . .
C15 O1 Mn2 94.2(2) . .
C15 O2 Mn1 144.8(2) . .
C15 O2 Mn2 87.73(19) . .
Mn1 O2 Mn2 107.00(9) . .
C24 O3 Mn2 122.5(5) . .
C21 O4 Mn2 124.7(3) . .
C13 O5 Mn2 128.7(2) . 1_556
C13 O6 Mn1 139.4(3) . 1_556
C11 O7 Mn2 131.7(2) . .
C11 O8 Mn1 137.7(2) . .

loop_
_geom_bond_atom_site_label_1
_geom_bond_atom_site_label_2
_geom_bond_distance
_geom_bond_site_symmetry_2
C1 C7 1.387(5) .
C1 C6 1.387(5) .
C1 H1 0.9300 .
C2 C20 1.386(6) .
C2 C7 1.392(5) .
C2 H2 0.9300 .
C3 C5 1.382(5) .
C3 C10 1.389(6) .
C3 C13 1.511(5) .
C4 C9 1.386(5) .
C4 C12 1.388(6) .
C4 N2 1.428(5) .
C5 C18 1.386(5) .
C5 H5 0.9300 .
C6 C14 1.380(6) .
C6 N1 1.435(5) .
C7 C15 1.494(5) .
C8 C16 1.380(6) .
C8 C17 1.392(5) .
C8 H8 0.9300 .
C9 C17 1.382(5) .
C9 H9 0.9300 .
C10 C19 1.388(6) .
C10 H10 0.9300 .
C11 O8 1.242(4) .
C11 O7 1.254(4) .
C11 C17 1.500(5) .
C12 C16 1.366(6) .
C12 H12 0.9300 .
C13 O5 1.245(4) .
C13 O6 1.252(4) .
C14 C20 1.377(6) .
C14 H14 0.9300 .
C15 O1 1.253(4) .
C15 O2 1.264(4) .
C15 Mn2 2.619(3) .
C16 H16 0.9300 .
C18 C27 1.375(6) .
C18 N3 1.432(5) .
C19 C27 1.375(6) .
C19 H19 0.9300 .
C20 H20 0.9300 .
C21 O4 1.226(5) .
C21 N4 1.313(6) .
C21 H21 0.9300 .
C22 N4 1.428(7) .
C22 H22A 0.9600 .
C22 H22B 0.9600 .
C22 H22C 0.9600 .
C23 N4 1.460(7) .
C23 H23A 0.9600 .
C23 H23B 0.9600 .
C23 H23C 0.9600 .
C24 O3 1.170(10) .
C24 N5 1.425(10) .
C24 H24 0.9300 .
C25 N5 1.375(11) .
C25 H25A 0.9600 .
C25 H25B 0.9600 .
C25 H25C 0.9600 .
C26 N5 1.474(12) .
C26 H26A 0.9600 .
C26 H26B 0.9600 .
C26 H26C 0.9600 .
C27 H27 0.9300 .
C28 O9 1.582(10) .
C28 H28A 0.9600 .
C28 H28B 0.9600 .
C28 H28C 0.9600 .
Mn1 O8 2.131(2) 2_566
Mn1 O8 2.131(2) .
Mn1 O6 2.172(2) 2_567
Mn1 O6 2.172(2) 1_554
Mn1 O2 2.222(2) .
Mn1 O2 2.222(2) 2_566
Mn2 O7 2.089(3) .
Mn2 O5 2.107(3) 1_554
Mn2 O4 2.173(3) .
Mn2 O3 2.176(4) .
Mn2 O1 2.209(3) .
Mn2 O2 2.344(2) .
N1 N3 1.251(5) .
N2 N2 1.234(6) 2_455
O5 Mn2 2.107(3) 1_556
O6 Mn1 2.172(2) 1_556

loop_
_geom_torsion_atom_site_label_1
_geom_torsion_atom_site_label_2
_geom_torsion_atom_site_label_3
_geom_torsion_atom_site_label_4
_geom_torsion
_geom_torsion_site_symmetry_4
C10 C3 C5 C18 -1.2(6) .
C13 C3 C5 C18 175.5(3) .
C7 C1 C6 C14 -0.3(6) .
C7 C1 C6 N1 -178.6(3) .
C6 C1 C7 C2 -1.6(6) .
C6 C1 C7 C15 175.4(3) .
C20 C2 C7 C1 0.7(6) .
C20 C2 C7 C15 -176.3(4) .
C12 C4 C9 C17 -0.4(7) .
N2 C4 C9 C17 179.1(4) .
C5 C3 C10 C19 1.4(6) .
C13 C3 C10 C19 -175.2(4) .
C9 C4 C12 C16 1.1(8) .
N2 C4 C12 C16 -178.4(5) .
C5 C3 C13 O5 -2.8(5) .
C10 C3 C13 O5 173.8(4) .
C5 C3 C13 O6 177.6(3) .
C10 C3 C13 O6 -5.8(5) .
C1 C6 C14 C20 3.3(7) .
N1 C6 C14 C20 -178.4(4) .
C1 C7 C15 O1 -171.2(3) .
C2 C7 C15 O1 5.9(5) .
C1 C7 C15 O2 6.3(5) .
C2 C7 C15 O2 -176.7(3) .
C4 C12 C16 C8 -0.8(8) .
C17 C8 C16 C12 -0.3(8) .
C4 C9 C17 C8 -0.7(6) .
C4 C9 C17 C11 -180.0(4) .
C16 C8 C17 C9 1.1(6) .
C16 C8 C17 C11 -179.7(4) .
O8 C11 C17 C9 176.6(3) .
O7 C11 C17 C9 -5.1(5) .
O8 C11 C17 C8 -2.7(5) .
O7 C11 C17 C8 175.6(4) .
C3 C5 C18 C27 -0.9(6) .
C3 C5 C18 N3 -175.8(3) .
C3 C10 C19 C27 0.4(7) .
C6 C14 C20 C2 -4.2(8) .
C7 C2 C20 C14 2.2(7) .
C10 C19 C27 C18 -2.5(7) .
C5 C18 C27 C19 2.8(7) .
N3 C18 C27 C19 177.9(4) .
C14 C6 N1 N3 154.6(4) .
C1 C6 N1 N3 -27.1(5) .
C9 C4 N2 N2 2.3(8) 2_455
C12 C4 N2 N2 -178.2(5) 2_455
C6 N1 N3 C18 176.2(3) .
C27 C18 N3 N1 157.3(4) .
C5 C18 N3 N1 -27.6(5) .
O4 C21 N4 C22 -0.6(8) .
O4 C21 N4 C23 -176.7(7) .
O3 C24 N5 C25 -177.3(13) .
O3 C24 N5 C26 4.2(14) .
O2 C15 O1 Mn2 -0.7(4) .
C7 C15 O1 Mn2 176.7(3) .
O1 C15 O2 Mn1 -116.1(4) .
C7 C15 O2 Mn1 66.5(5) .
Mn2 C15 O2 Mn1 -116.8(3) .
O1 C15 O2 Mn2 0.7(3) .
C7 C15 O2 Mn2 -176.7(3) .
N5 C24 O3 Mn2 167.2(6) .
N4 C21 O4 Mn2 -178.2(4) .
O6 C13 O5 Mn2 30.9(5) 1_556
C3 C13 O5 Mn2 -148.6(3) 1_556
O5 C13 O6 Mn1 -6.7(6) 1_556
C3 C13 O6 Mn1 172.8(3) 1_556
O8 C11 O7 Mn2 10.4(6) .
C17 C11 O7 Mn2 -167.7(2) .
O7 C11 O8 Mn1 23.9(6) .
C17 C11 O8 Mn1 -158.0(3) .
